data_1501795
loop_
_publ_author_name
'Smith, Adam J.'
'Kavuru, Padmini'
'Wojtas, Lukasz'
'Zaworotko, Michael J.'
'Shytle, R. Douglas'

_publ_section_title
;
 Cocrystals of quercetin with improved solubility and oral
 bioavailability.
;
_journal_issue 5
_journal_name_full 'Molecular pharmaceutics'
_journal_page_first 1867
_journal_page_last 1876
_journal_paper_doi 10.1021/mp200209j
_journal_volume 8
_journal_year 2011
_chemical_formula_moiety 'C15 H10 O7, C6 H6 N2 O'
_chemical_formula_sum 'C21 H16 N2 O8'
_chemical_formula_weight 424.36
_chemical_name_systematic
;
 ?
;
_space_group_IT_number 2
_symmetry_cell_setting triclinic
_symmetry_space_group_name_Hall '-P 1'
_symmetry_space_group_name_H-M 'P -1'
_atom_sites_solution_hydrogens geom
_atom_sites_solution_primary direct
_atom_sites_solution_secondary difmap
_audit_creation_method SHELXL-97
_cell_angle_alpha 110.53(3)
_cell_angle_beta 97.63(3)
_cell_angle_gamma 99.39(3)
_cell_formula_units_Z 2
_cell_length_a 4.9780(10)
_cell_length_b 12.636(3)
_cell_length_c 15.571(3)
_cell_measurement_reflns_used 1423
_cell_measurement_temperature 100(2)
_cell_measurement_theta_max 27.8
_cell_measurement_theta_min 2.65
_cell_volume 885.6(4)
_computing_cell_refinement 'APEX2 (Bruker, 2010); SAINT (Bruker, 2009)'
_computing_data_collection 'APEX2 (Bruker, 2010)'
_computing_data_reduction 'SAINT (Bruker, 2009);XPREP(Sheldrick,2008)'
_computing_publication_material 'APEX2 (Bruker, 2010)'
_computing_structure_refinement 'SHELXL-97 (Sheldrick, 2008)'
_computing_structure_solution 'SHELXS-97 (Sheldrick, 2008)'
_diffrn_ambient_temperature 100(2)
_diffrn_measured_fraction_theta_full 0.973
_diffrn_measured_fraction_theta_max 0.973
_diffrn_measurement_device_type 'BRUKER SMART APEX CCD'
_diffrn_measurement_method 'omega scans'
_diffrn_radiation_monochromator graphite
_diffrn_radiation_source 'fine-focus sealed tube'
_diffrn_radiation_type MoK\a
_diffrn_radiation_wavelength 0.71073
_diffrn_reflns_av_R_equivalents 0.0381
_diffrn_reflns_av_sigmaI/netI 0.0934
_diffrn_reflns_limit_h_max 5
_diffrn_reflns_limit_h_min -3
_diffrn_reflns_limit_k_max 13
_diffrn_reflns_limit_k_min -14
_diffrn_reflns_limit_l_max 16
_diffrn_reflns_limit_l_min -18
_diffrn_reflns_number 4146
_diffrn_reflns_theta_full 24.93
_diffrn_reflns_theta_max 24.93
_diffrn_reflns_theta_min 2.66
_exptl_absorpt_coefficient_mu 0.124
_exptl_absorpt_correction_T_max 0.9756
_exptl_absorpt_correction_T_min 0.9519
_exptl_absorpt_correction_type multi-scan
_exptl_absorpt_process_details 'SADABS; (Sheldrick, 2003)'
_exptl_crystal_colour colorless
_exptl_crystal_density_diffrn 1.591
_exptl_crystal_density_method 'not measured'
_exptl_crystal_description block
_exptl_crystal_F_000 440
_exptl_crystal_size_max 0.40
_exptl_crystal_size_mid 0.20
_exptl_crystal_size_min 0.20
_refine_diff_density_max 0.414
_refine_diff_density_min -0.482
_refine_diff_density_rms 0.095
_refine_ls_extinction_method none
_refine_ls_goodness_of_fit_ref 1.091
_refine_ls_hydrogen_treatment mixed
_refine_ls_matrix_type full
_refine_ls_number_parameters 292
_refine_ls_number_reflns 2999
_refine_ls_number_restraints 0
_refine_ls_restrained_S_all 1.091
_refine_ls_R_factor_all 0.0890
_refine_ls_R_factor_gt 0.0592
_refine_ls_shift/su_max 0.000
_refine_ls_shift/su_mean 0.000
_refine_ls_structure_factor_coef Fsqd
_refine_ls_weighting_details 'calc w=1/[\s^2^(Fo^2^)+(0.0519P)^2^+0.0000P] where P=(Fo^2^+2Fc^2^)/3'
_refine_ls_weighting_scheme calc
_refine_ls_wR_factor_gt 0.1267
_refine_ls_wR_factor_ref 0.1418
_reflns_number_gt 1921
_reflns_number_total 2999
_reflns_threshold_expression >2sigma(I)
_cod_data_source_file mp200209j_si_002.cif
_cod_data_source_block QUEINM_(kp10)
_cod_original_cell_volume 885.7(3)
_cod_original_sg_symbol_H-M P-1
_cod_database_code 1501795

loop_
_symmetry_equiv_pos_as_xyz
'x, y, z'
'-x, -y, -z'

loop_
_atom_site_label
_atom_site_type_symbol
_atom_site_fract_x
_atom_site_fract_y
_atom_site_fract_z
_atom_site_U_iso_or_equiv
_atom_site_adp_type
_atom_site_occupancy
_atom_site_symmetry_multiplicity
_atom_site_calc_flag
_atom_site_refinement_flags
O8 O 0.3076(5) 0.60362(18) 0.47914(15) 0.0214(6) Uani 1 1 d .
H8 H 0.2252 0.6554 0.5050 0.032 Uiso 1 1 calc R
O10 O -0.5807(5) 0.86514(18) 0.80856(16) 0.0227(6) Uani 1 1 d .
C1 C -0.2513(7) 0.7540(3) 0.6926(2) 0.0171(8) Uani 1 1 d .
H1 H -0.3495 0.7121 0.7233 0.021 Uiso 1 1 calc R
C2 C -0.1040(7) 0.7008(3) 0.6271(2) 0.0186(8) Uani 1 1 d .
H2 H -0.1046 0.6213 0.6137 0.022 Uiso 1 1 calc R
C3 C 0.0316(7) 0.8656(3) 0.5996(2) 0.0225(9) Uani 1 1 d .
H3 H 0.1299 0.9049 0.5671 0.027 Uiso 1 1 calc R
C4 C -0.1141(7) 0.9263(3) 0.6638(2) 0.0210(9) Uani 1 1 d .
H4 H -0.1180 1.0047 0.6739 0.025 Uiso 1 1 calc R
C5 C -0.2531(7) 0.8697(3) 0.7126(2) 0.0156(8) Uani 1 1 d .
C6 C -0.4072(7) 0.9273(3) 0.7866(2) 0.0168(8) Uani 1 1 d .
C11 C 0.4293(7) 0.7371(3) 0.4051(2) 0.0173(8) Uani 1 1 d .
H11 H 0.3259 0.7881 0.4392 0.021 Uiso 1 1 calc R
C12 C 0.4436(7) 0.6340(3) 0.4193(2) 0.0160(8) Uani 1 1 d .
C13 C 0.5946(7) 0.5586(3) 0.3700(2) 0.0152(8) Uani 1 1 d .
H13 H 0.6067 0.4896 0.3804 0.018 Uiso 1 1 calc R
C14 C 0.7257(7) 0.5863(3) 0.3060(2) 0.0145(8) Uani 1 1 d .
C15 C 0.7204(7) 0.6891(3) 0.2896(2) 0.0130(8) Uani 1 1 d .
C16 C 0.5643(7) 0.7636(3) 0.3421(2) 0.0146(8) Uani 1 1 d .
C17 C 0.8656(7) 0.7117(3) 0.2234(2) 0.0157(8) Uani 1 1 d .
C18 C 1.0074(7) 0.6265(3) 0.1742(2) 0.0154(8) Uani 1 1 d .
C19 C 0.9970(7) 0.5257(3) 0.1882(2) 0.0145(8) Uani 1 1 d .
C20 C 1.0949(7) 0.4237(3) 0.1352(2) 0.0150(8) Uani 1 1 d .
C21 C 1.2970(7) 0.4289(3) 0.0814(2) 0.0158(8) Uani 1 1 d .
H21 H 1.3847 0.5016 0.0815 0.019 Uiso 1 1 calc R
C22 C 1.3702(7) 0.3283(3) 0.0277(2) 0.0177(8) Uani 1 1 d .
H22 H 1.5071 0.3325 -0.0088 0.021 Uiso 1 1 calc R
C23 C 1.2445(7) 0.2224(3) 0.0274(2) 0.0167(8) Uani 1 1 d .
C24 C 1.0418(7) 0.2162(3) 0.0807(2) 0.0167(8) Uani 1 1 d .
C25 C 0.9691(7) 0.3158(3) 0.1344(2) 0.0170(8) Uani 1 1 d .
H25 H 0.8328 0.3111 0.1711 0.020 Uiso 1 1 calc R
O1 O 0.5473(5) 0.86298(19) 0.32840(16) 0.0244(6) Uani 1 1 d .
H1A H 0.6459 0.8704 0.2902 0.037 Uiso 1 1 calc R
O2 O 0.8681(5) 0.80222(18) 0.20410(15) 0.0212(6) Uani 1 1 d .
O3 O 1.1478(5) 0.64844(18) 0.10986(14) 0.0196(6) Uani 1 1 d .
H3A H 1.1351 0.7137 0.1093 0.029 Uiso 1 1 calc R
O4 O 1.3203(5) 0.12396(17) -0.02507(15) 0.0209(6) Uani 1 1 d .
H4A H 1.2070 0.0653 -0.0277 0.031 Uiso 1 1 calc R
O5 O 0.9281(5) 0.10787(18) 0.07791(16) 0.0231(6) Uani 1 1 d .
H5 H 0.8037 0.1127 0.1097 0.035 Uiso 1 1 calc R
O6 O 0.8651(5) 0.50844(17) 0.25611(14) 0.0160(6) Uani 1 1 d .
N1 N 0.0391(6) 0.7544(2) 0.58159(18) 0.0195(7) Uani 1 1 d .
N2 N -0.3465(7) 1.0423(3) 0.8249(2) 0.0216(8) Uani 1 1 d .
H23 H -0.437(7) 1.074(3) 0.869(2) 0.022(10) Uiso 1 1 d .
H24 H -0.209(8) 1.085(3) 0.817(2) 0.027(11) Uiso 1 1 d .

loop_
_atom_site_aniso_label
_atom_site_aniso_U_11
_atom_site_aniso_U_22
_atom_site_aniso_U_33
_atom_site_aniso_U_23
_atom_site_aniso_U_13
_atom_site_aniso_U_12
O8 0.0317(16) 0.0209(13) 0.0230(13) 0.0123(11) 0.0201(12) 0.0160(12)
O10 0.0291(16) 0.0188(13) 0.0265(13) 0.0096(10) 0.0187(12) 0.0097(11)
C1 0.025(2) 0.0135(18) 0.0177(18) 0.0075(14) 0.0099(16) 0.0081(15)
C2 0.026(2) 0.0134(17) 0.0198(18) 0.0075(14) 0.0100(16) 0.0077(15)
C3 0.030(2) 0.023(2) 0.0203(19) 0.0111(15) 0.0134(17) 0.0083(17)
C4 0.029(2) 0.0166(18) 0.0230(19) 0.0084(15) 0.0157(17) 0.0102(16)
C5 0.016(2) 0.0198(19) 0.0138(17) 0.0072(14) 0.0062(15) 0.0085(15)
C6 0.017(2) 0.020(2) 0.0175(18) 0.0090(15) 0.0075(16) 0.0075(16)
C11 0.023(2) 0.0144(18) 0.0173(18) 0.0043(14) 0.0096(16) 0.0111(15)
C12 0.017(2) 0.0218(19) 0.0120(17) 0.0067(14) 0.0087(15) 0.0074(15)
C13 0.020(2) 0.0143(18) 0.0158(17) 0.0074(14) 0.0069(15) 0.0086(15)
C14 0.017(2) 0.0153(18) 0.0122(17) 0.0022(13) 0.0082(15) 0.0086(15)
C15 0.015(2) 0.0146(18) 0.0139(17) 0.0077(13) 0.0064(14) 0.0076(14)
C16 0.020(2) 0.0123(18) 0.0153(17) 0.0065(14) 0.0049(15) 0.0098(15)
C17 0.021(2) 0.0112(18) 0.0154(17) 0.0047(14) 0.0055(15) 0.0046(15)
C18 0.015(2) 0.0204(19) 0.0117(17) 0.0051(14) 0.0078(15) 0.0057(15)
C19 0.016(2) 0.0151(18) 0.0127(17) 0.0033(13) 0.0072(15) 0.0065(15)
C20 0.018(2) 0.0138(17) 0.0134(17) 0.0026(13) 0.0075(15) 0.0062(15)
C21 0.019(2) 0.0122(17) 0.0165(17) 0.0037(13) 0.0053(15) 0.0061(14)
C22 0.021(2) 0.0194(19) 0.0147(17) 0.0050(14) 0.0120(16) 0.0076(15)
C23 0.021(2) 0.0169(18) 0.0142(17) 0.0024(14) 0.0090(16) 0.0121(15)
C24 0.019(2) 0.0135(17) 0.0172(17) 0.0044(14) 0.0073(16) 0.0045(15)
C25 0.022(2) 0.0198(18) 0.0129(17) 0.0049(14) 0.0117(15) 0.0108(15)
O1 0.0383(18) 0.0203(13) 0.0271(14) 0.0141(11) 0.0220(12) 0.0163(12)
O2 0.0299(16) 0.0196(13) 0.0204(13) 0.0101(10) 0.0134(11) 0.0103(11)
O3 0.0313(16) 0.0151(12) 0.0227(13) 0.0116(10) 0.0183(12) 0.0123(11)
O4 0.0302(16) 0.0145(12) 0.0246(13) 0.0070(11) 0.0193(12) 0.0127(11)
O5 0.0327(17) 0.0182(13) 0.0258(14) 0.0096(10) 0.0225(12) 0.0095(11)
O6 0.0236(15) 0.0161(12) 0.0149(12) 0.0071(9) 0.0143(11) 0.0110(10)
N1 0.0267(19) 0.0168(16) 0.0166(15) 0.0056(12) 0.0096(14) 0.0069(13)
N2 0.030(2) 0.0183(18) 0.0239(17) 0.0098(14) 0.0207(16) 0.0105(15)

loop_
_atom_type_symbol
_atom_type_description
_atom_type_scat_dispersion_real
_atom_type_scat_dispersion_imag
_atom_type_scat_source
C C 0.0033 0.0016 'International Tables Vol C Tables 4.2.6.8 and 6.1.1.4'
H H 0.0000 0.0000 'International Tables Vol C Tables 4.2.6.8 and 6.1.1.4'
O O 0.0106 0.0060 'International Tables Vol C Tables 4.2.6.8 and 6.1.1.4'
N N 0.0061 0.0033 'International Tables Vol C Tables 4.2.6.8 and 6.1.1.4'

loop_
_geom_angle_atom_site_label_1
_geom_angle_atom_site_label_2
_geom_angle_atom_site_label_3
_geom_angle
C12 O8 H8 109.5
C2 C1 C5 118.7(3)
C2 C1 H1 120.6
C5 C1 H1 120.6
N1 C2 C1 123.8(3)
N1 C2 H2 118.1
C1 C2 H2 118.1
N1 C3 C4 123.0(3)
N1 C3 H3 118.5
C4 C3 H3 118.5
C5 C4 C3 118.5(3)
C5 C4 H4 120.7
C3 C4 H4 120.7
C1 C5 C4 118.6(3)
C1 C5 C6 117.9(3)
C4 C5 C6 123.5(3)
O10 C6 N2 123.8(3)
O10 C6 C5 118.4(3)
N2 C6 C5 117.8(3)
C16 C11 C12 119.7(3)
C16 C11 H11 120.2
C12 C11 H11 120.2
O8 C12 C13 117.8(3)
O8 C12 C11 121.4(3)
C13 C12 C11 120.9(3)
C14 C13 C12 118.4(3)
C14 C13 H13 120.8
C12 C13 H13 120.8
O6 C14 C13 117.1(3)
O6 C14 C15 119.8(3)
C13 C14 C15 123.0(3)
C14 C15 C17 119.2(3)
C14 C15 C16 116.4(3)
C17 C15 C16 124.4(3)
O1 C16 C11 119.2(3)
O1 C16 C15 119.2(3)
C11 C16 C15 121.6(3)
O2 C17 C15 122.9(3)
O2 C17 C18 119.3(3)
C15 C17 C18 117.8(3)
C19 C18 O3 120.8(3)
C19 C18 C17 121.5(3)
O3 C18 C17 117.7(3)
C18 C19 O6 119.4(3)
C18 C19 C20 128.4(3)
O6 C19 C20 112.1(3)
C25 C20 C21 118.9(3)
C25 C20 C19 118.2(3)
C21 C20 C19 122.8(3)
C22 C21 C20 120.5(3)
C22 C21 H21 119.8
C20 C21 H21 119.8
C23 C22 C21 120.1(3)
C23 C22 H22 119.9
C21 C22 H22 119.9
O4 C23 C22 119.6(3)
O4 C23 C24 120.5(3)
C22 C23 C24 119.9(3)
O5 C24 C25 123.1(3)
O5 C24 C23 116.7(3)
C25 C24 C23 120.2(3)
C24 C25 C20 120.4(3)
C24 C25 H25 119.8
C20 C25 H25 119.8
C16 O1 H1A 109.5
C18 O3 H3A 109.5
C23 O4 H4A 109.5
C24 O5 H5 109.5
C14 O6 C19 122.0(3)
C2 N1 C3 117.3(3)
C6 N2 H23 116(2)
C6 N2 H24 124(2)
H23 N2 H24 118(3)

loop_
_geom_bond_atom_site_label_1
_geom_bond_atom_site_label_2
_geom_bond_distance
O8 C12 1.345(4)
O8 H8 0.8400
O10 C6 1.235(4)
C1 C2 1.381(4)
C1 C5 1.386(4)
C1 H1 0.9500
C2 N1 1.335(4)
C2 H2 0.9500
C3 N1 1.341(4)
C3 C4 1.397(4)
C3 H3 0.9500
C4 C5 1.388(4)
C4 H4 0.9500
C5 C6 1.508(4)
C6 N2 1.327(4)
C11 C16 1.362(4)
C11 C12 1.408(5)
C11 H11 0.9500
C12 C13 1.391(4)
C13 C14 1.373(4)
C13 H13 0.9500
C14 O6 1.372(3)
C14 C15 1.413(5)
C15 C17 1.416(4)
C15 C16 1.423(4)
C16 O1 1.359(4)
C17 O2 1.279(4)
C17 C18 1.434(4)
C18 C19 1.359(5)
C18 O3 1.374(4)
C19 O6 1.376(4)
C19 C20 1.465(4)
C20 C25 1.400(4)
C20 C21 1.399(4)
C21 C22 1.391(4)
C21 H21 0.9500
C22 C23 1.379(4)
C22 H22 0.9500
C23 O4 1.371(3)
C23 C24 1.398(4)
C24 O5 1.377(4)
C24 C25 1.381(4)
C25 H25 0.9500
O1 H1A 0.8400
O3 H3A 0.8400
O4 H4A 0.8400
O5 H5 0.8400
N2 H23 0.88(3)
N2 H24 0.85(4)

loop_
_geom_hbond_atom_site_label_D
_geom_hbond_atom_site_label_H
_geom_hbond_atom_site_label_A
_geom_hbond_distance_DH
_geom_hbond_distance_HA
_geom_hbond_distance_DA
_geom_hbond_angle_DHA
_geom_hbond_site_symmetry_A
O8 H8 N1 0.84 1.86 2.688(3) 167.2 .
O1 H1A O2 0.84 1.91 2.658(3) 147.2 .
O3 H3A O2 0.84 2.25 2.701(3) 114.1 .
O4 H4A O5 0.84 2.01 2.765(3) 149.5 2_755
O4 H4A O5 0.84 2.27 2.712(3) 113.2 .
O5 H5 O10 0.84 1.78 2.610(3) 171.6 2_566
N2 H23 O4 0.88(3) 2.15(4) 3.028(4) 170(3) 1_366
N2 H24 O2 0.85(4) 2.17(4) 3.019(4) 178(4) 2_676

loop_
_geom_torsion_atom_site_label_1
_geom_torsion_atom_site_label_2
_geom_torsion_atom_site_label_3
_geom_torsion_atom_site_label_4
_geom_torsion
C5 C1 C2 N1 0.2(5)
N1 C3 C4 C5 1.3(5)
C2 C1 C5 C4 2.1(5)
C2 C1 C5 C6 -178.0(3)
C3 C4 C5 C1 -2.7(5)
C3 C4 C5 C6 177.3(3)
C1 C5 C6 O10 -18.3(5)
C4 C5 C6 O10 161.6(3)
C1 C5 C6 N2 161.2(3)
C4 C5 C6 N2 -18.8(5)
C16 C11 C12 O8 -178.4(3)
C16 C11 C12 C13 0.2(5)
O8 C12 C13 C14 177.6(3)
C11 C12 C13 C14 -1.1(5)
C12 C13 C14 O6 -177.8(3)
C12 C13 C14 C15 1.7(5)
O6 C14 C15 C17 -1.6(5)
C13 C14 C15 C17 178.9(3)
O6 C14 C15 C16 178.1(3)
C13 C14 C15 C16 -1.4(5)
C12 C11 C16 O1 179.5(3)
C12 C11 C16 C15 0.2(5)
C14 C15 C16 O1 -178.9(3)
C17 C15 C16 O1 0.8(5)
C14 C15 C16 C11 0.4(5)
C17 C15 C16 C11 -179.9(3)
C14 C15 C17 O2 179.3(3)
C16 C15 C17 O2 -0.5(5)
C14 C15 C17 C18 1.4(5)
C16 C15 C17 C18 -178.3(3)
O2 C17 C18 C19 -176.1(3)
C15 C17 C18 C19 1.9(5)
O2 C17 C18 O3 1.9(4)
C15 C17 C18 O3 179.9(3)
O3 C18 C19 O6 177.2(3)
C17 C18 C19 O6 -4.9(5)
O3 C18 C19 C20 -7.3(5)
C17 C18 C19 C20 170.6(3)
C18 C19 C20 C25 -154.1(3)
O6 C19 C20 C25 21.7(4)
C18 C19 C20 C21 22.2(5)
O6 C19 C20 C21 -162.0(3)
C25 C20 C21 C22 0.3(5)
C19 C20 C21 C22 -176.0(3)
C20 C21 C22 C23 -0.2(5)
C21 C22 C23 O4 -179.4(3)
C21 C22 C23 C24 0.4(5)
O4 C23 C24 O5 0.6(5)
C22 C23 C24 O5 -179.1(3)
O4 C23 C24 C25 179.1(3)
C22 C23 C24 C25 -0.7(5)
O5 C24 C25 C20 179.1(3)
C23 C24 C25 C20 0.8(5)
C21 C20 C25 C24 -0.6(5)
C19 C20 C25 C24 175.9(3)
C13 C14 O6 C19 178.1(3)
C15 C14 O6 C19 -1.5(4)
C18 C19 O6 C14 4.7(4)
C20 C19 O6 C14 -171.5(3)
C1 C2 N1 C3 -1.7(5)
C4 C3 N1 C2 0.9(5)
